data_7037518
loop_
_publ_author_name
'Chen, Zhi'
'Fang, Ming'
'Kang, Xiao-Min'
'Hou, Yin-Ling'
'Zhao, Bin'

_publ_section_title
;
 Assembly of single molecular magnets from dinuclear to 2D Dy-compounds
 with significant change of relaxation energy barriers.
;
_journal_issue 1
_journal_name_full 'Dalton transactions (Cambridge, England : 2003)'
_journal_page_first 85
_journal_page_last 88
_journal_paper_doi 10.1039/c5dt02444g
_journal_volume 45
_journal_year 2015
_chemical_formula_sum 'C48 H38 Dy2 N6 O16 S3'
_chemical_formula_weight 1376.02
_chemical_name_systematic
; 
 ? 
;
_space_group_IT_number 2
_symmetry_cell_setting triclinic
_symmetry_space_group_name_Hall '-P 1'
_symmetry_space_group_name_H-M 'P -1'
_atom_sites_solution_hydrogens geom
_atom_sites_solution_primary direct
_atom_sites_solution_secondary difmap
_audit_creation_method SHELXL-97
_audit_update_record
;
2015-06-18 deposited with the CCDC.
2015-12-03 downloaded from the CCDC.
;
_cell_angle_alpha 78.936(2)
_cell_angle_beta 87.716(2)
_cell_angle_gamma 63.320(2)
_cell_formula_units_Z 1
_cell_length_a 10.1980(11)
_cell_length_b 11.0008(12)
_cell_length_c 12.5285(14)
_cell_measurement_reflns_used 4414
_cell_measurement_temperature 294(2)
_cell_measurement_theta_max 26.35
_cell_measurement_theta_min 2.28
_cell_volume 1230.8(2)
_computing_cell_refinement 'Bruker SMART'
_computing_data_collection 'Bruker SMART'
_computing_data_reduction 'Bruker SAINT'
_computing_molecular_graphics 'Bruker SHELXTL'
_computing_publication_material 'Bruker SHELXTL'
_computing_structure_refinement 'SHELXL-97 (Sheldrick, 1997)'
_computing_structure_solution 'SHELXS-97 (Sheldrick, 1990)'
_diffrn_ambient_temperature 294(2)
_diffrn_measured_fraction_theta_full 0.989
_diffrn_measured_fraction_theta_max 0.989
_diffrn_measurement_device_type 'CCD area detector'
_diffrn_measurement_method 'phi and omega scans'
_diffrn_radiation_monochromator graphite
_diffrn_radiation_source 'fine-focus sealed tube'
_diffrn_radiation_type MoK\a
_diffrn_radiation_wavelength 0.71073
_diffrn_reflns_av_R_equivalents 0.0190
_diffrn_reflns_av_sigmaI/netI 0.0360
_diffrn_reflns_limit_h_max 9
_diffrn_reflns_limit_h_min -12
_diffrn_reflns_limit_k_max 13
_diffrn_reflns_limit_k_min -13
_diffrn_reflns_limit_l_max 14
_diffrn_reflns_limit_l_min -12
_diffrn_reflns_number 6302
_diffrn_reflns_theta_full 25.01
_diffrn_reflns_theta_max 25.01
_diffrn_reflns_theta_min 1.66
_exptl_absorpt_coefficient_mu 3.218
_exptl_absorpt_correction_T_max 0.5654
_exptl_absorpt_correction_T_min 0.5654
_exptl_absorpt_correction_type multi-scan
_exptl_absorpt_process_details SADABS
_exptl_crystal_colour 'light brown'
_exptl_crystal_density_diffrn 1.856
_exptl_crystal_density_method 'not measured'
_exptl_crystal_description Block
_exptl_crystal_F_000 676
_exptl_crystal_size_max 0.20
_exptl_crystal_size_mid 0.20
_exptl_crystal_size_min 0.20
_refine_diff_density_max 0.623
_refine_diff_density_min -0.542
_refine_diff_density_rms 0.095
_refine_ls_extinction_method none
_refine_ls_goodness_of_fit_ref 1.065
_refine_ls_hydrogen_treatment mixed
_refine_ls_matrix_type full
_refine_ls_number_parameters 396
_refine_ls_number_reflns 4292
_refine_ls_number_restraints 110
_refine_ls_restrained_S_all 1.111
_refine_ls_R_factor_all 0.0322
_refine_ls_R_factor_gt 0.0258
_refine_ls_shift/su_max 0.005
_refine_ls_shift/su_mean 0.000
_refine_ls_structure_factor_coef Fsqd
_refine_ls_weighting_details 'calc w=1/[\s^2^(Fo^2^)+(0.0251P)^2^+1.5786P] where P=(Fo^2^+2Fc^2^)/3'
_refine_ls_weighting_scheme calc
_refine_ls_wR_factor_gt 0.0584
_refine_ls_wR_factor_ref 0.0625
_reflns_number_gt 3875
_reflns_number_total 4292
_reflns_threshold_expression >2sigma(I)
_cod_data_source_file c5dt02444g2.cif
_cod_data_source_block 060915c
_cod_depositor_comments
;
The following automatic conversions were performed:

'_symmetry_cell_setting' value 'Triclinic' changed to 'triclinic'
according to
/usr/data/users/saulius/crontab/automatic-downloads/rss-feeds/RSC/lib/dictionaries/cif_core.dic
dictionary named 'cif_core.dic' version 2.4.2 from 2011-04-26.

'_exptl_absorpt_correction_type' value 'Multi-scan' changed to
'multi-scan' according to
/usr/data/users/saulius/crontab/automatic-downloads/rss-feeds/RSC/lib/dictionaries/cif_core.dic
dictionary named 'cif_core.dic' version 2.4.2 from 2011-04-26.

Automatic conversion script
Id: cif_fix_values 4268 2015-11-12 08:31:59Z antanas 

 Adding full bibliography for 7037517--7037518.cif.
;
_cod_original_sg_symbol_H-M P-1
_cod_database_code 7037518

loop_
_symmetry_equiv_pos_as_xyz
'x, y, z'
'-x, -y, -z'

loop_
_atom_site_label
_atom_site_type_symbol
_atom_site_fract_x
_atom_site_fract_y
_atom_site_fract_z
_atom_site_U_iso_or_equiv
_atom_site_adp_type
_atom_site_occupancy
_atom_site_symmetry_multiplicity
_atom_site_calc_flag
_atom_site_refinement_flags
_atom_site_disorder_group
Dy1 Dy 0.061898(14) 0.398729(13) 0.355445(11) 0.02464(4) Uani 1 1 d . .
S1 S 0.43175(8) 0.01645(8) 0.63925(6) 0.0346(2) Uani 1 1 d . .
S2 S 0.52435(15) 0.45992(16) 0.44119(13) 0.0350(4) Uani 0.50 1 d PU -1
O1 O 0.1772(2) 0.2738(2) 0.52595(18) 0.0423(7) Uani 1 1 d . .
O2 O 0.1124(3) 0.3696(2) 0.6723(2) 0.0480(7) Uani 1 1 d . .
O3 O 0.7043(2) -0.2493(2) 0.69485(18) 0.0371(6) Uani 1 1 d . .
O4 O 0.6593(3) -0.3005(3) 0.8682(2) 0.0738(10) Uani 1 1 d U .
O5 O 0.2228(4) 0.4944(4) 0.3916(4) 0.0362(11) Uani 0.50 1 d PU -1
O6 O 0.1199(4) 0.5897(4) 0.5346(4) 0.0337(12) Uani 0.50 1 d PU -1
O7 O 0.8471(5) 0.3926(5) 0.4444(4) 0.0354(13) Uani 0.50 1 d PU -1
O8 O 0.8402(5) 0.4795(5) 0.5925(4) 0.0386(11) Uani 0.50 1 d PU -1
O9 O 0.0965(2) 0.5037(2) 0.17711(19) 0.0453(7) Uani 1 1 d D .
H9A H 0.0280(18) 0.566(2) 0.1329(16) 0.073(13) Uiso 1 1 d D .
H9B H 0.1725(15) 0.460(3) 0.1442(18) 0.111(19) Uiso 1 1 d D .
O10 O 0.0890(4) 0.3113(3) -0.0018(3) 0.0856(11) Uani 1 1 d . .
N1 N 0.0697(3) 0.1628(2) 0.3542(2) 0.0348(7) Uani 1 1 d . .
N2 N -0.1240(3) 0.3923(3) 0.2250(2) 0.0388(7) Uani 1 1 d U .
N3 N 0.1348(4) 1.0356(4) 0.0598(3) 0.0724(11) Uani 1 1 d . .
C1 C 0.1850(3) 0.2728(3) 0.6247(2) 0.0261(7) Uani 1 1 d . .
C2 C 0.2931(3) 0.1414(3) 0.6955(2) 0.0257(7) Uani 1 1 d . .
C3 C 0.2972(3) 0.1036(3) 0.8048(3) 0.0356(9) Uani 1 1 d . .
H3 H 0.2317 0.1593 0.8492 0.043 Uiso 1 1 calc R .
C4 C 0.4114(3) -0.0295(3) 0.8443(3) 0.0383(9) Uani 1 1 d . .
H4 H 0.4280 -0.0723 0.9174 0.046 Uiso 1 1 calc R .
C5 C 0.4948(3) -0.0886(3) 0.7642(2) 0.0302(8) Uani 1 1 d . .
C6 C 0.6295(3) -0.2243(3) 0.7767(3) 0.0354(9) Uani 1 1 d . .
C7 C 0.2249(7) 0.5429(7) 0.4766(6) 0.0299(12) Uani 0.50 1 d PU -1
C8 C 0.3696(6) 0.5308(6) 0.5107(5) 0.0307(13) Uani 0.50 1 d PU -1
C9 C 0.3928(7) 0.5763(7) 0.5964(6) 0.0400(14) Uani 0.50 1 d PU -1
H9 H 0.3173 0.6209 0.6437 0.048 Uiso 0.50 1 d PR -1
C10 C 0.5378(7) 0.5520(7) 0.6088(6) 0.0414(14) Uani 0.50 1 d PU -1
H10 H 0.5747 0.5757 0.6668 0.050 Uiso 0.50 1 d PR -1
C11 C 0.6226(6) 0.4900(7) 0.5296(6) 0.0323(12) Uani 0.50 1 d PU -1
C12 C 0.7798(8) 0.4564(8) 0.5221(7) 0.0309(13) Uani 0.50 1 d PU -1
C13 C 0.1737(4) 0.0481(3) 0.4149(3) 0.0474(10) Uani 1 1 d . .
H13 H 0.2477 0.0550 0.4505 0.057 Uiso 1 1 calc R .
C14 C 0.1756(5) -0.0807(4) 0.4269(4) 0.0620(13) Uani 1 1 d . .
H14 H 0.2493 -0.1588 0.4696 0.074 Uiso 1 1 calc R .
C15 C 0.0660(5) -0.0904(4) 0.3743(4) 0.0708(14) Uani 1 1 d . .
H15 H 0.0635 -0.1751 0.3820 0.085 Uiso 1 1 calc R .
C16 C -0.0373(4) 0.0236(4) 0.3118(3) 0.0553(11) Uani 1 1 d . .
H16 H -0.1115 0.0178 0.2755 0.066 Uiso 1 1 calc R .
C17 C -0.0341(3) 0.1512(3) 0.3009(3) 0.0374(8) Uani 1 1 d . .
C18 C -0.1433(4) 0.2784(3) 0.2325(3) 0.0454(8) Uani 1 1 d U .
C19 C -0.2591(5) 0.2813(5) 0.1780(4) 0.0720(11) Uani 1 1 d U .
H19 H -0.2700 0.2009 0.1832 0.086 Uiso 1 1 calc R .
C20 C -0.3589(5) 0.4039(5) 0.1157(4) 0.0815(12) Uani 1 1 d U .
H20 H -0.4390 0.4074 0.0800 0.098 Uiso 1 1 calc R .
C21 C -0.3400(5) 0.5198(5) 0.1066(4) 0.0697(11) Uani 1 1 d U .
H21 H -0.4050 0.6033 0.0636 0.084 Uiso 1 1 calc R .
C22 C -0.2206(4) 0.5093(4) 0.1633(3) 0.0515(9) Uani 1 1 d U .
H22 H -0.2072 0.5885 0.1579 0.062 Uiso 1 1 calc R .
C23 C 0.0648(5) 0.9595(5) 0.0358(4) 0.0663(13) Uani 1 1 d . .
C24 C 0.1218(6) 0.8265(6) 0.0846(5) 0.095(2) Uani 1 1 d . .
H24 H 0.0725 0.7776 0.0696 0.114 Uiso 1 1 calc R .
C25 C 0.2409(7) 0.7547(6) 0.1522(5) 0.107(2) Uani 1 1 d . .
H25 H 0.2725 0.6619 0.1842 0.128 Uiso 1 1 calc R .
C26 C 0.3173(6) 0.8327(6) 0.1720(5) 0.094(2) Uani 1 1 d . .
H26 H 0.4038 0.7930 0.2154 0.113 Uiso 1 1 calc R .
C27 C 0.2535(5) 0.9659(6) 0.1231(4) 0.0787(16) Uani 1 1 d . .
H27 H 0.3012 1.0168 0.1363 0.094 Uiso 1 1 calc R .
H10A H 0.1762 0.2955 0.0162 0.094 Uiso 1 1 d R .
H10B H 0.0774 0.2419 0.0367 0.094 Uiso 1 1 d R .

loop_
_atom_site_aniso_label
_atom_site_aniso_U_11
_atom_site_aniso_U_22
_atom_site_aniso_U_33
_atom_site_aniso_U_23
_atom_site_aniso_U_13
_atom_site_aniso_U_12
Dy1 0.02035(6) 0.01942(5) 0.02654(7) -0.00492(5) -0.00082(5) -0.00199(4)
S1 0.0274(4) 0.0301(4) 0.0261(4) -0.0040(3) 0.0022(3) 0.0039(3)
S2 0.0194(6) 0.0529(7) 0.0427(8) -0.0260(6) 0.0076(6) -0.0190(5)
O1 0.0424(12) 0.0322(10) 0.0321(12) -0.0021(9) -0.0086(10) -0.0001(9)
O2 0.0501(14) 0.0212(10) 0.0466(14) -0.0055(10) -0.0013(11) 0.0066(10)
O3 0.0266(10) 0.0301(10) 0.0348(12) -0.0027(9) 0.0054(9) 0.0027(8)
O4 0.0602(16) 0.0541(15) 0.0501(15) 0.0136(13) 0.0159(13) 0.0137(13)
O5 0.0240(16) 0.0447(18) 0.045(2) -0.0170(17) 0.0008(16) -0.0161(14)
O6 0.0249(17) 0.0397(18) 0.037(2) -0.0104(16) 0.0041(16) -0.0140(15)
O7 0.0215(18) 0.046(2) 0.041(2) -0.0145(18) 0.0073(17) -0.0152(16)
O8 0.0227(18) 0.0429(19) 0.055(2) -0.0204(17) 0.0011(18) -0.0146(15)
O9 0.0316(11) 0.0406(12) 0.0410(13) 0.0067(11) 0.0036(10) -0.0023(10)
O10 0.101(2) 0.0809(19) 0.065(2) 0.0072(16) -0.0186(18) -0.0385(17)
N1 0.0398(13) 0.0255(11) 0.0345(14) -0.0060(10) 0.0011(11) -0.0106(10)
N2 0.0435(12) 0.0402(11) 0.0332(13) -0.0028(10) -0.0031(11) -0.0204(10)
N3 0.0742(19) 0.089(2) 0.066(2) -0.0190(18) 0.0102(18) -0.0462(17)
C1 0.0148(11) 0.0231(12) 0.0334(16) -0.0032(11) -0.0014(11) -0.0032(10)
C2 0.0187(12) 0.0201(12) 0.0312(15) -0.0060(11) -0.0016(11) -0.0019(10)
C3 0.0290(15) 0.0282(14) 0.0313(16) -0.0057(13) 0.0041(13) 0.0028(12)
C4 0.0350(16) 0.0354(16) 0.0260(16) -0.0009(13) 0.0030(13) -0.0020(13)
C5 0.0231(13) 0.0265(13) 0.0299(16) -0.0011(12) -0.0002(12) -0.0031(11)
C6 0.0290(14) 0.0292(14) 0.0321(17) 0.0018(13) 0.0012(13) -0.0023(12)
C7 0.0240(16) 0.0325(16) 0.0347(18) -0.0062(15) 0.0034(16) -0.0143(14)
C8 0.0226(19) 0.0325(19) 0.038(2) -0.0094(18) 0.0067(18) -0.0129(16)
C9 0.025(2) 0.052(2) 0.044(2) -0.022(2) 0.0095(19) -0.0130(18)
C10 0.027(2) 0.054(2) 0.047(2) -0.024(2) 0.005(2) -0.0157(18)
C11 0.0208(17) 0.0429(18) 0.044(2) -0.0185(17) 0.0048(17) -0.0200(15)
C12 0.0188(17) 0.0384(18) 0.044(2) -0.0124(18) 0.0044(17) -0.0184(16)
C13 0.0534(19) 0.0297(15) 0.046(2) -0.0038(14) -0.0023(16) -0.0081(14)
C14 0.074(3) 0.0304(17) 0.063(3) 0.0023(17) 0.006(2) -0.0113(17)
C15 0.094(3) 0.0372(17) 0.086(3) -0.0119(19) 0.017(3) -0.0351(18)
C16 0.073(2) 0.0442(16) 0.060(2) -0.0113(16) 0.0084(19) -0.0363(15)
C17 0.0463(15) 0.0371(14) 0.0344(17) -0.0123(12) 0.0109(14) -0.0223(12)
C18 0.0584(15) 0.0465(13) 0.0399(16) -0.0068(12) -0.0064(13) -0.0310(12)
C19 0.0839(17) 0.0686(17) 0.071(2) -0.0021(16) -0.0336(16) -0.0424(14)
C20 0.0826(18) 0.0802(19) 0.078(2) 0.0036(17) -0.0479(17) -0.0365(16)
C21 0.0721(18) 0.0660(18) 0.0600(19) 0.0073(16) -0.0352(16) -0.0259(15)
C22 0.0557(15) 0.0510(15) 0.0448(17) 0.0025(14) -0.0188(14) -0.0242(13)
C23 0.066(2) 0.064(2) 0.064(3) -0.019(2) 0.015(2) -0.024(2)
C24 0.080(3) 0.074(3) 0.111(4) -0.017(3) -0.026(3) -0.014(3)
C25 0.108(4) 0.074(3) 0.113(5) -0.024(3) -0.010(4) -0.015(3)
C26 0.070(3) 0.108(4) 0.086(4) -0.025(3) -0.011(3) -0.021(3)
C27 0.057(2) 0.101(3) 0.072(3) -0.013(3) -0.002(2) -0.031(2)

loop_
_atom_type_symbol
_atom_type_description
_atom_type_scat_dispersion_real
_atom_type_scat_dispersion_imag
_atom_type_scat_source
C C 0.0033 0.0016 'International Tables Vol C Tables 4.2.6.8 and 6.1.1.4'
H H 0.0000 0.0000 'International Tables Vol C Tables 4.2.6.8 and 6.1.1.4'
Dy Dy -0.1892 4.4098 'International Tables Vol C Tables 4.2.6.8 and 6.1.1.4'
N N 0.0061 0.0033 'International Tables Vol C Tables 4.2.6.8 and 6.1.1.4'
O O 0.0106 0.0060 'International Tables Vol C Tables 4.2.6.8 and 6.1.1.4'
S S 0.1246 0.1234 'International Tables Vol C Tables 4.2.6.8 and 6.1.1.4'

loop_
_geom_angle_atom_site_label_1
_geom_angle_atom_site_label_2
_geom_angle_atom_site_label_3
_geom_angle
_geom_angle_site_symmetry_1
_geom_angle_site_symmetry_3
O8 Dy1 O6 107.36(18) 2_666 2_566
O8 Dy1 O2 71.06(12) 2_666 2_566
O6 Dy1 O2 73.12(12) 2_566 2_566
O8 Dy1 O1 75.18(14) 2_666 .
O6 Dy1 O1 74.53(12) 2_566 .
O2 Dy1 O1 122.55(8) 2_566 .
O8 Dy1 O3 88.53(13) 2_666 2_656
O6 Dy1 O3 144.10(12) 2_566 2_656
O2 Dy1 O3 142.65(9) 2_566 2_656
O1 Dy1 O3 79.06(7) . 2_656
O8 Dy1 O9 82.79(15) 2_666 .
O6 Dy1 O9 139.63(11) 2_566 .
O2 Dy1 O9 73.81(8) 2_566 .
O1 Dy1 O9 144.50(8) . .
O3 Dy1 O9 72.81(7) 2_656 .
O8 Dy1 O5 14.47(14) 2_666 .
O6 Dy1 O5 120.35(17) 2_566 .
O2 Dy1 O5 82.40(12) 2_566 .
O1 Dy1 O5 74.89(12) . .
O3 Dy1 O5 74.19(12) 2_656 .
O9 Dy1 O5 76.92(13) . .
O8 Dy1 O7 119.48(18) 2_666 1_455
O6 Dy1 O7 12.63(17) 2_566 1_455
O2 Dy1 O7 75.91(13) 2_566 1_455
O1 Dy1 O7 82.35(13) . 1_455
O3 Dy1 O7 140.80(13) 2_656 1_455
O9 Dy1 O7 133.08(12) . 1_455
O5 Dy1 O7 132.81(17) . 1_455
O8 Dy1 N1 149.68(12) 2_666 .
O6 Dy1 N1 80.11(14) 2_566 .
O2 Dy1 N1 137.82(9) 2_566 .
O1 Dy1 N1 78.89(8) . .
O3 Dy1 N1 71.21(8) 2_656 .
O9 Dy1 N1 110.95(9) . .
O5 Dy1 N1 139.74(11) . .
O7 Dy1 N1 71.51(13) 1_455 .
O8 Dy1 N2 147.31(13) 2_666 .
O6 Dy1 N2 78.38(14) 2_566 .
O2 Dy1 N2 80.50(9) 2_566 .
O1 Dy1 N2 135.76(9) . .
O3 Dy1 N2 105.58(8) 2_656 .
O9 Dy1 N2 73.89(9) . .
O5 Dy1 N2 149.28(12) . .
O7 Dy1 N2 66.38(14) 1_455 .
N1 Dy1 N2 62.35(8) . .
C5 S1 C2 91.54(14) . .
C11 S2 C8 91.1(3) . .
C1 O1 Dy1 146.97(18) . .
C1 O2 Dy1 143.3(2) . 2_566
C6 O3 Dy1 141.28(18) . 2_656
C7 O5 Dy1 125.9(5) . .
C7 O6 Dy1 160.4(5) . 2_566
C12 O7 Dy1 126.7(5) . 1_655
C12 O8 Dy1 150.3(5) . 2_666
Dy1 O9 H9A 124.9(16) . .
Dy1 O9 H9B 120(2) . .
H9A O9 H9B 111(2) . .
H10A O10 H10B 104.9 . .
C13 N1 C17 118.3(3) . .
C13 N1 Dy1 119.6(2) . .
C17 N1 Dy1 121.96(18) . .
C22 N2 C18 118.2(3) . .
C22 N2 Dy1 119.8(3) . .
C18 N2 Dy1 120.9(2) . .
C27 N3 C23 115.8(4) . .
O1 C1 O2 127.0(2) . .
O1 C1 C2 117.4(2) . .
O2 C1 C2 115.6(3) . .
C3 C2 C1 127.8(2) . .
C3 C2 S1 111.65(19) . .
C1 C2 S1 120.5(2) . .
C2 C3 C4 112.6(3) . .
C2 C3 H3 123.7 . .
C4 C3 H3 123.7 . .
C5 C4 C3 112.7(3) . .
C5 C4 H4 123.6 . .
C3 C4 H4 123.6 . .
C4 C5 C6 127.4(3) . .
C4 C5 S1 111.4(2) . .
C6 C5 S1 121.1(2) . .
O4 C6 O3 126.0(3) . .
O4 C6 C5 116.9(3) . .
O3 C6 C5 117.1(3) . .
O6 C7 O5 125.0(7) . .
O6 C7 C8 118.7(7) . .
O5 C7 C8 116.2(6) . .
C9 C8 C7 124.7(6) . .
C9 C8 S2 112.3(5) . .
C7 C8 S2 123.0(5) . .
C8 C9 C10 112.5(6) . .
C8 C9 H9 123.6 . .
C10 C9 H9 123.9 . .
C11 C10 C9 112.6(7) . .
C11 C10 H10 123.5 . .
C9 C10 H10 123.9 . .
C10 C11 C12 123.6(7) . .
C10 C11 S2 111.5(5) . .
C12 C11 S2 125.0(6) . .
O8 C12 O7 124.3(7) . .
O8 C12 C11 119.1(7) . .
O7 C12 C11 116.3(8) . .
N1 C13 C14 122.6(4) . .
N1 C13 H13 118.7 . .
C14 C13 H13 118.7 . .
C15 C14 C13 118.5(3) . .
C15 C14 H14 120.7 . .
C13 C14 H14 120.7 . .
C16 C15 C14 119.3(4) . .
C16 C15 H15 120.3 . .
C14 C15 H15 120.3 . .
C15 C16 C17 120.3(4) . .
C15 C16 H16 119.8 . .
C17 C16 H16 119.8 . .
N1 C17 C16 120.9(3) . .
N1 C17 C18 116.6(3) . .
C16 C17 C18 122.4(3) . .
N2 C18 C19 121.4(3) . .
N2 C18 C17 116.6(3) . .
C19 C18 C17 122.1(4) . .
C18 C19 C20 119.5(4) . .
C18 C19 H19 120.2 . .
C20 C19 H19 120.2 . .
C21 C20 C19 119.8(4) . .
C21 C20 H20 120.1 . .
C19 C20 H20 120.1 . .
C20 C21 C22 117.6(4) . .
C20 C21 H21 121.2 . .
C22 C21 H21 121.2 . .
N2 C22 C21 123.5(4) . .
N2 C22 H22 118.2 . .
C21 C22 H22 118.2 . .
C24 C23 N3 116.8(5) . .
C24 C23 C23 129.2(7) . 2_575
N3 C23 C23 113.9(5) . 2_575
C23 C24 C25 127.9(7) . .
C23 C24 H24 116.0 . .
C25 C24 H24 116.0 . .
C24 C25 C26 114.8(6) . .
C24 C25 H25 122.6 . .
C26 C25 H25 122.6 . .
C27 C26 C25 114.6(5) . .
C27 C26 H26 122.7 . .
C25 C26 H26 122.7 . .
N3 C27 C26 130.0(6) . .
N3 C27 H27 115.0 . .
C26 C27 H27 115.0 . .

loop_
_geom_bond_atom_site_label_1
_geom_bond_atom_site_label_2
_geom_bond_distance
_geom_bond_site_symmetry_2
Dy1 O8 2.192(5) 2_666
Dy1 O6 2.237(5) 2_566
Dy1 O2 2.3269(19) 2_566
Dy1 O1 2.336(2) .
Dy1 O3 2.3545(19) 2_656
Dy1 O9 2.400(2) .
Dy1 O5 2.408(5) .
Dy1 O7 2.440(5) 1_455
Dy1 N1 2.564(3) .
Dy1 N2 2.584(3) .
S1 C5 1.708(3) .
S1 C2 1.713(3) .
S2 C11 1.693(7) .
S2 C8 1.704(6) .
O1 C1 1.240(4) .
O2 C1 1.241(4) .
O2 Dy1 2.3270(19) 2_566
O3 C6 1.251(4) .
O3 Dy1 2.3545(19) 2_656
O4 C6 1.241(4) .
O5 C7 1.285(10) .
O6 C7 1.234(8) .
O6 Dy1 2.237(5) 2_566
O7 C12 1.299(10) .
O7 Dy1 2.440(5) 1_655
O8 C12 1.222(11) .
O8 Dy1 2.192(5) 2_666
O9 H9A 0.847(10) .
O9 H9B 0.847(10) .
O10 H10A 0.8568 .
O10 H10B 0.8747 .
N1 C13 1.338(4) .
N1 C17 1.338(4) .
N2 C22 1.329(4) .
N2 C18 1.339(5) .
N3 C27 1.301(6) .
N3 C23 1.396(7) .
C1 C2 1.499(3) .
C2 C3 1.349(4) .
C3 C4 1.408(4) .
C3 H3 0.9300 .
C4 C5 1.356(4) .
C4 H4 0.9300 .
C5 C6 1.492(4) .
C7 C8 1.493(10) .
C8 C9 1.338(10) .
C9 C10 1.389(9) .
C9 H9 0.9599 .
C10 C11 1.363(9) .
C10 H10 0.9599 .
C11 C12 1.478(10) .
C13 C14 1.388(6) .
C13 H13 0.9300 .
C14 C15 1.373(7) .
C14 H14 0.9300 .
C15 C16 1.341(5) .
C15 H15 0.9300 .
C16 C17 1.400(5) .
C16 H16 0.9300 .
C17 C18 1.466(4) .
C18 C19 1.373(6) .
C19 C20 1.375(6) .
C19 H19 0.9300 .
C20 C21 1.355(7) .
C20 H20 0.9300 .
C21 C22 1.384(6) .
C21 H21 0.9300 .
C22 H22 0.9300 .
C23 C24 1.332(7) .
C23 C23 1.441(9) 2_575
C24 C25 1.335(8) .
C24 H24 0.9300 .
C25 C26 1.450(9) .
C25 H25 0.9300 .
C26 C27 1.333(7) .
C26 H26 0.9300 .
C27 H27 0.9300 .

loop_
_geom_torsion_atom_site_label_1
_geom_torsion_atom_site_label_2
_geom_torsion_atom_site_label_3
_geom_torsion_atom_site_label_4
_geom_torsion
_geom_torsion_site_symmetry_1
_geom_torsion_site_symmetry_4
O8 Dy1 O1 C1 60.8(4) 2_666 .
O6 Dy1 O1 C1 -52.4(4) 2_566 .
O2 Dy1 O1 C1 5.3(5) 2_566 .
O3 Dy1 O1 C1 152.1(4) 2_656 .
O9 Dy1 O1 C1 114.3(4) . .
O5 Dy1 O1 C1 75.8(4) . .
O7 Dy1 O1 C1 -62.5(4) 1_455 .
N1 Dy1 O1 C1 -135.1(4) . .
N2 Dy1 O1 C1 -106.7(4) . .
O8 Dy1 O5 C7 34.8(7) 2_666 .
O6 Dy1 O5 C7 7.0(5) 2_566 .
O2 Dy1 O5 C7 72.3(4) 2_566 .
O1 Dy1 O5 C7 -54.4(4) . .
O3 Dy1 O5 C7 -137.1(4) 2_656 .
O9 Dy1 O5 C7 147.4(4) . .
O7 Dy1 O5 C7 9.6(5) 1_455 .
N1 Dy1 O5 C7 -105.5(4) . .
N2 Dy1 O5 C7 128.9(4) . .
O8 Dy1 N1 C13 5.5(4) 2_666 .
O6 Dy1 N1 C13 -102.0(3) 2_566 .
O2 Dy1 N1 C13 -152.9(2) 2_566 .
O1 Dy1 N1 C13 -26.0(3) . .
O3 Dy1 N1 C13 56.1(3) 2_656 .
O9 Dy1 N1 C13 118.4(3) . .
O5 Dy1 N1 C13 24.0(4) . .
O7 Dy1 N1 C13 -111.6(3) 1_455 .
N2 Dy1 N1 C13 176.0(3) . .
O8 Dy1 N1 C17 -179.7(3) 2_666 .
O6 Dy1 N1 C17 72.8(3) 2_566 .
O2 Dy1 N1 C17 21.9(3) 2_566 .
O1 Dy1 N1 C17 148.8(3) . .
O3 Dy1 N1 C17 -129.1(3) 2_656 .
O9 Dy1 N1 C17 -66.8(3) . .
O5 Dy1 N1 C17 -161.2(3) . .
O7 Dy1 N1 C17 63.2(3) 1_455 .
N2 Dy1 N1 C17 -9.2(2) . .
O8 Dy1 N2 C22 -10.1(4) 2_666 .
O6 Dy1 N2 C22 94.0(3) 2_566 .
O2 Dy1 N2 C22 19.4(3) 2_566 .
O1 Dy1 N2 C22 147.0(2) . .
O3 Dy1 N2 C22 -122.8(3) 2_656 .
O9 Dy1 N2 C22 -56.3(3) . .
O5 Dy1 N2 C22 -37.6(4) . .
O7 Dy1 N2 C22 98.1(3) 1_455 .
N1 Dy1 N2 C22 178.8(3) . .
O8 Dy1 N2 C18 -177.8(3) 2_666 .
O6 Dy1 N2 C18 -73.6(3) 2_566 .
O2 Dy1 N2 C18 -148.2(3) 2_566 .
O1 Dy1 N2 C18 -20.6(3) . .
O3 Dy1 N2 C18 69.6(3) 2_656 .
O9 Dy1 N2 C18 136.0(3) . .
O5 Dy1 N2 C18 154.8(3) . .
O7 Dy1 N2 C18 -69.5(3) 1_455 .
N1 Dy1 N2 C18 11.2(2) . .
Dy1 O1 C1 O2 -2.3(7) . .
Dy1 O1 C1 C2 177.8(3) . .
Dy1 O2 C1 O1 -3.7(6) 2_566 .
Dy1 O2 C1 C2 176.3(3) 2_566 .
O1 C1 C2 C3 -162.5(3) . .
O2 C1 C2 C3 17.5(5) . .
O1 C1 C2 S1 16.9(4) . .
O2 C1 C2 S1 -163.1(3) . .
C5 S1 C2 C3 0.6(3) . .
C5 S1 C2 C1 -178.9(3) . .
C1 C2 C3 C4 178.0(3) . .
S1 C2 C3 C4 -1.4(4) . .
C2 C3 C4 C5 1.8(5) . .
C3 C4 C5 C6 176.0(3) . .
C3 C4 C5 S1 -1.4(4) . .
C2 S1 C5 C4 0.5(3) . .
C2 S1 C5 C6 -177.1(3) . .
Dy1 O3 C6 O4 -13.7(7) 2_656 .
Dy1 O3 C6 C5 164.2(2) 2_656 .
C4 C5 C6 O4 10.0(6) . .
S1 C5 C6 O4 -172.8(3) . .
C4 C5 C6 O3 -168.2(4) . .
S1 C5 C6 O3 9.0(5) . .
Dy1 O6 C7 O5 58.8(16) 2_566 .
Dy1 O6 C7 C8 -116.3(14) 2_566 .
Dy1 O5 C7 O6 -24.8(9) . .
Dy1 O5 C7 C8 150.4(4) . .
O6 C7 C8 C9 -5.0(10) . .
O5 C7 C8 C9 179.5(6) . .
O6 C7 C8 S2 176.6(5) . .
O5 C7 C8 S2 1.1(9) . .
C11 S2 C8 C9 0.7(6) . .
C11 S2 C8 C7 179.2(5) . .
C7 C8 C9 C10 -179.7(6) . .
S2 C8 C9 C10 -1.2(8) . .
C8 C9 C10 C11 1.3(9) . .
C9 C10 C11 C12 178.2(7) . .
C9 C10 C11 S2 -0.8(8) . .
C8 S2 C11 C10 0.1(6) . .
C8 S2 C11 C12 -178.9(6) . .
Dy1 O8 C12 O7 77.9(12) 2_666 .
Dy1 O8 C12 C11 -108.3(10) 2_666 .
Dy1 O7 C12 O8 -32.5(11) 1_655 .
Dy1 O7 C12 C11 153.5(5) 1_655 .
C10 C11 C12 O8 3.1(12) . .
S2 C11 C12 O8 -178.0(6) . .
C10 C11 C12 O7 177.5(7) . .
S2 C11 C12 O7 -3.7(10) . .
C17 N1 C13 C14 -1.8(5) . .
Dy1 N1 C13 C14 173.2(3) . .
N1 C13 C14 C15 -0.1(6) . .
C13 C14 C15 C16 1.2(7) . .
C14 C15 C16 C17 -0.5(7) . .
C13 N1 C17 C16 2.5(5) . .
Dy1 N1 C17 C16 -172.4(3) . .
C13 N1 C17 C18 -178.1(3) . .
Dy1 N1 C17 C18 7.1(4) . .
C15 C16 C17 N1 -1.4(6) . .
C15 C16 C17 C18 179.2(4) . .
C22 N2 C18 C19 0.1(6) . .
Dy1 N2 C18 C19 167.9(3) . .
C22 N2 C18 C17 179.7(3) . .
Dy1 N2 C18 C17 -12.4(4) . .
N1 C17 C18 N2 3.6(5) . .
C16 C17 C18 N2 -177.0(3) . .
N1 C17 C18 C19 -176.8(4) . .
C16 C17 C18 C19 2.6(6) . .
N2 C18 C19 C20 -1.0(7) . .
C17 C18 C19 C20 179.4(4) . .
C18 C19 C20 C21 1.6(8) . .
C19 C20 C21 C22 -1.4(7) . .
C18 N2 C22 C21 0.1(6) . .
Dy1 N2 C22 C21 -167.8(3) . .
C20 C21 C22 N2 0.5(7) . .
C27 N3 C23 C24 3.5(7) . .
C27 N3 C23 C23 -179.2(5) . 2_575
N3 C23 C24 C25 -1.8(9) . .
C23 C23 C24 C25 -178.7(7) 2_575 .
C23 C24 C25 C26 -1.3(10) . .
C24 C25 C26 C27 2.6(8) . .
C23 N3 C27 C26 -2.3(8) . .
C25 C26 C27 N3 -0.8(9) . .
